data_7247405
loop_
_publ_author_name
'Yang, Fengyi'
'Chen, Jiali'
'Wang, Junwen'
'Liu, Jinjian'

_publ_section_title
;
 Five novel supramolecular assemblies constructed from the
 thiazolothiazole extended viologen moiety
;
_journal_issue 38
_journal_name_full CrystEngComm
_journal_page_first 5461
_journal_page_last 5469
_journal_paper_doi 10.1039/D3CE00650F
_journal_volume 25
_journal_year 2023
_chemical_formula_moiety 'C10 H8 N2 O2 S, C4 H3 O2, H2 O'
_chemical_formula_sum 'C14 H13 N2 O5 S'
_chemical_formula_weight 321.32
_space_group_crystal_system triclinic
_space_group_IT_number 2
_space_group_name_Hall '-P 1'
_space_group_name_H-M_alt 'P -1'
_atom_sites_solution_hydrogens geom
_atom_sites_solution_primary iterative
_atom_sites_solution_secondary difmap
_audit_creation_date 2023-03-03
_audit_creation_method
;
  Olex2 1.2
  (compiled Dec  5 2012 16:20:19, GUI svn.r4385)
;
_audit_update_record
;
2023-03-03 deposited with the CCDC.	2023-09-05 downloaded from the CCDC.
;
_cell_angle_alpha 81.030(2)
_cell_angle_beta 85.540(2)
_cell_angle_gamma 76.678(2)
_cell_formula_units_Z 2
_cell_length_a 5.6484(4)
_cell_length_b 8.1619(6)
_cell_length_c 15.8411(12)
_cell_measurement_reflns_used 5659
_cell_measurement_temperature 273.15
_cell_measurement_theta_max 28.48
_cell_measurement_theta_min 2.59
_cell_volume 701.29(9)
_computing_molecular_graphics
;
O. V. Dolomanov, L. J. Bourhis, R. J. Gildea, J. A. K. Howard and H. Puschmann,
OLEX2: a complete structure solution, refinement and analysis program.
J. Appl. Cryst. (2009). 42, 339-341.
;
_computing_publication_material
;
O. V. Dolomanov, L. J. Bourhis, R. J. Gildea, J. A. K. Howard and H. Puschmann,
OLEX2: a complete structure solution, refinement and analysis program.
J. Appl. Cryst. (2009). 42, 339-341.
;
_computing_structure_refinement
;
XL, G.M. Sheldrick, Acta Cryst.
(2008). A64, 112-122
;
_computing_structure_solution
;
olex2.solve (L.J. Bourhis, O.V. Dolomanov, R.J. Gildea, J.A.K. Howard,
H. Puschmann, in preparation, 2011)
;
_diffrn_ambient_temperature 273.15
_diffrn_measured_fraction_theta_full 0.994
_diffrn_measured_fraction_theta_max 0.994
_diffrn_measurement_device_type 'CCD area detector'
_diffrn_measurement_method 'phi and omega scans'
_diffrn_radiation_monochromator graphite
_diffrn_radiation_type MoK\a
_diffrn_radiation_wavelength 0.71073
_diffrn_reflns_av_R_equivalents 0.0254
_diffrn_reflns_av_unetI/netI 0.0282
_diffrn_reflns_limit_h_max 6
_diffrn_reflns_limit_h_min -7
_diffrn_reflns_limit_k_max 10
_diffrn_reflns_limit_k_min -10
_diffrn_reflns_limit_l_max 20
_diffrn_reflns_limit_l_min -21
_diffrn_reflns_number 11324
_diffrn_reflns_theta_full 28.56
_diffrn_reflns_theta_max 28.56
_diffrn_reflns_theta_min 2.59
_diffrn_source 'fine-focus sealed tube'
_exptl_absorpt_coefficient_mu 0.257
_exptl_absorpt_correction_T_max 0.7457
_exptl_absorpt_correction_T_min 0.6888
_exptl_absorpt_correction_type none
_exptl_absorpt_process_details
;
? was used for absorption correction.
wR2(int) was 0.1375 before and 0.0400 after correction.
The Ratio of minimum to maximum transmission is 0.9237.
The \l/2 correction factor is Not present.
;
_exptl_crystal_colour yellow
_exptl_crystal_colour_primary yellow
_exptl_crystal_density_diffrn 1.522
_exptl_crystal_density_method 'not measured'
_exptl_crystal_description block
_exptl_crystal_F_000 334
_exptl_crystal_size_max 0.3
_exptl_crystal_size_mid 0.2
_exptl_crystal_size_min 0.2
_refine_diff_density_max 0.272
_refine_diff_density_min -0.227
_refine_diff_density_rms 0.043
_refine_ls_extinction_method none
_refine_ls_goodness_of_fit_ref 1.049
_refine_ls_hydrogen_treatment mixed
_refine_ls_matrix_type full
_refine_ls_number_parameters 203
_refine_ls_number_reflns 3558
_refine_ls_number_restraints 0
_refine_ls_restrained_S_all 1.049
_refine_ls_R_factor_all 0.0550
_refine_ls_R_factor_gt 0.0414
_refine_ls_shift/su_max 0.000
_refine_ls_shift/su_mean 0.000
_refine_ls_structure_factor_coef Fsqd
_refine_ls_weighting_details 'calc w=1/[\s^2^(Fo^2^)+(0.0507P)^2^+0.2274P] where P=(Fo^2^+2Fc^2^)/3'
_refine_ls_weighting_scheme calc
_refine_ls_wR_factor_gt 0.1035
_refine_ls_wR_factor_ref 0.1105
_reflns_number_gt 2873
_reflns_number_total 3558
_reflns_threshold_expression >2sigma(I)
_cod_data_source_file d3ce00650f2.cif
_cod_data_source_block a_CCDC3
_cod_depositor_comments 'Adding full bibliography for 7247401--7247405.cif.'
_cod_database_code 7247405
_olex2_refinement_description
;
1. Fixed Uiso
 At 1.2 times of:
  H7 of C7, H14 of C14, {H3A,H3B} of C3, {H2A,H2B} of C2, H13 of C13, H4 of
  C4, H6 of C6, H5 of C5
 At 1.5 times of:
  {H5A,H5B} of O5, H4A of O4
2.a Free rotating group:
 O5(H5A,H5B)
2.b Secondary CH2 refined with riding coordinates:
 C2(H2A,H2B), C3(H3A,H3B)
2.c Aromatic/amide H refined with riding coordinates:
 C7(H7), C14(H14), C4(H4), C13(H13), C5(H5), C6(H6)
2.d Idealised tetrahedral OH refined as rotating group:
 O4(H4A)
;

loop_
_space_group_symop_id
_space_group_symop_operation_xyz
1 'x, y, z'
2 '-x, -y, -z'

loop_
_atom_site_label
_atom_site_type_symbol
_atom_site_fract_x
_atom_site_fract_y
_atom_site_fract_z
_atom_site_U_iso_or_equiv
_atom_site_adp_type
_atom_site_occupancy
_atom_site_symmetry_multiplicity
_atom_site_calc_flag
_atom_site_refinement_flags
_atom_site_disorder_assembly
_atom_site_disorder_group
S1 S 0.13700(7) 0.82392(5) 0.10143(2) 0.04048(13) Uani 1 1 d . . .
O4 O 0.0331(2) 0.75448(18) 0.79036(8) 0.0526(3) Uani 1 1 d . . .
H4A H 0.0981 0.7819 0.7438 0.079 Uiso 1 1 calc R . .
O1 O -0.8095(3) 0.87218(17) 0.64654(7) 0.0534(3) Uani 1 1 d . . .
O2 O -0.9525(3) 0.6957(2) 0.58211(9) 0.0746(5) Uani 1 1 d . . .
N2 N -0.2721(2) 1.04167(18) 0.06567(8) 0.0370(3) Uani 1 1 d . . .
O5 O 0.2962(3) 0.4657(2) 0.33067(11) 0.0664(4) Uani 1 1 d G . .
H5A H 0.2042 0.3978 0.3493 0.100 Uiso 1 1 d G . .
H5B H 0.3877 0.4282 0.2895 0.100 Uiso 1 1 d G . .
N1 N -0.5385(3) 0.79269(19) 0.35693(9) 0.0442(3) Uani 1 1 d . . .
C1 C -0.8228(3) 0.7959(2) 0.58445(10) 0.0406(4) Uani 1 1 d . . .
C7 C -0.5046(3) 0.9827(2) 0.23091(10) 0.0451(4) Uani 1 1 d . . .
H7 H -0.5686 1.0829 0.1956 0.054 Uiso 1 1 calc R . .
C14 C -0.1525(3) 0.6269(2) 0.94842(10) 0.0407(4) Uani 1 1 d . . .
H14 H -0.2558 0.7120 0.9140 0.049 Uiso 1 1 calc R . .
C9 C -0.1621(3) 0.92524(19) 0.12543(9) 0.0326(3) Uani 1 1 d . . .
C8 C -0.2845(3) 0.8803(2) 0.20821(9) 0.0342(3) Uani 1 1 d . . .
C2 C -0.6585(3) 0.8342(2) 0.50639(10) 0.0438(4) Uani 1 1 d . . .
H2A H -0.6962 0.9557 0.4869 0.053 Uiso 1 1 calc R . .
H2B H -0.4903 0.8019 0.5227 0.053 Uiso 1 1 calc R . .
C3 C -0.6870(4) 0.7426(3) 0.43475(11) 0.0554(5) Uani 1 1 d . . .
H3A H -0.8572 0.7681 0.4211 0.066 Uiso 1 1 calc R . .
H3B H -0.6367 0.6210 0.4525 0.066 Uiso 1 1 calc R . .
C10 C 0.1141(3) 0.94744(19) 0.00276(9) 0.0328(3) Uani 1 1 d . . .
C4 C -0.6280(3) 0.9361(3) 0.30543(11) 0.0502(5) Uani 1 1 d . . .
H4 H -0.7758 1.0052 0.3203 0.060 Uiso 1 1 calc R . .
C13 C 0.2377(3) 0.4411(2) 0.97274(10) 0.0405(4) Uani 1 1 d . . .
H13 H 0.3982 0.4011 0.9544 0.049 Uiso 1 1 calc R . .
C12 C 0.0862(3) 0.5685(2) 0.92067(9) 0.0341(3) Uani 1 1 d . . .
C11 C 0.1879(3) 0.6378(2) 0.83604(10) 0.0392(4) Uani 1 1 d . . .
C5 C -0.3219(4) 0.6948(2) 0.33836(11) 0.0510(5) Uani 1 1 d . . .
H5 H -0.2592 0.5975 0.3759 0.061 Uiso 1 1 calc R . .
C6 C -0.1907(3) 0.7363(2) 0.26441(11) 0.0456(4) Uani 1 1 d . . .
H6 H -0.0397 0.6679 0.2523 0.055 Uiso 1 1 calc R . .
O3 O 0.3989(3) 0.5878(2) 0.81393(9) 0.0674(4) Uani 1 1 d . . .

loop_
_atom_site_aniso_label
_atom_site_aniso_U_11
_atom_site_aniso_U_22
_atom_site_aniso_U_33
_atom_site_aniso_U_23
_atom_site_aniso_U_13
_atom_site_aniso_U_12
S1 0.0370(2) 0.0493(3) 0.02678(19) 0.00178(15) 0.00716(14) -0.00013(16)
O4 0.0505(7) 0.0663(8) 0.0296(6) 0.0084(6) 0.0074(5) -0.0032(6)
O1 0.0712(9) 0.0588(8) 0.0292(6) -0.0054(5) 0.0135(6) -0.0185(7)
O2 0.0880(11) 0.1034(13) 0.0498(8) -0.0167(8) 0.0301(8) -0.0633(10)
N2 0.0347(7) 0.0460(8) 0.0260(6) -0.0031(5) 0.0081(5) -0.0047(6)
O5 0.0641(9) 0.0658(9) 0.0754(10) -0.0277(8) 0.0335(8) -0.0270(7)
N1 0.0537(9) 0.0524(8) 0.0286(6) -0.0067(6) 0.0151(6) -0.0213(7)
C1 0.0449(9) 0.0437(9) 0.0286(7) 0.0034(6) 0.0102(6) -0.0097(7)
C7 0.0416(9) 0.0575(11) 0.0276(7) 0.0012(7) 0.0071(6) -0.0009(8)
C14 0.0338(8) 0.0484(9) 0.0325(8) 0.0035(7) 0.0016(6) -0.0012(7)
C9 0.0338(7) 0.0388(8) 0.0246(7) -0.0059(6) 0.0071(5) -0.0086(6)
C8 0.0365(8) 0.0429(8) 0.0242(7) -0.0057(6) 0.0060(6) -0.0129(6)
C2 0.0532(10) 0.0509(10) 0.0298(8) -0.0030(7) 0.0110(7) -0.0225(8)
C3 0.0721(13) 0.0673(12) 0.0341(9) -0.0099(8) 0.0246(9) -0.0375(10)
C10 0.0340(7) 0.0388(8) 0.0233(6) -0.0042(5) 0.0053(5) -0.0061(6)
C4 0.0421(9) 0.0695(12) 0.0317(8) -0.0042(8) 0.0121(7) -0.0038(8)
C13 0.0306(7) 0.0501(9) 0.0344(8) -0.0011(7) 0.0071(6) -0.0021(7)
C12 0.0357(8) 0.0393(8) 0.0263(7) -0.0045(6) 0.0046(6) -0.0088(6)
C11 0.0411(9) 0.0465(9) 0.0282(7) -0.0041(6) 0.0062(6) -0.0095(7)
C5 0.0678(12) 0.0412(9) 0.0376(9) 0.0026(7) 0.0139(8) -0.0098(8)
C6 0.0515(10) 0.0425(9) 0.0360(8) -0.0006(7) 0.0126(7) -0.0047(7)
O3 0.0479(8) 0.0906(11) 0.0445(7) 0.0121(7) 0.0190(6) 0.0021(7)

loop_
_atom_type_symbol
_atom_type_description
_atom_type_scat_dispersion_real
_atom_type_scat_dispersion_imag
_atom_type_scat_source
C C 0.0033 0.0016 'International Tables Vol C Tables 4.2.6.8 and 6.1.1.4'
H H 0.0000 0.0000 'International Tables Vol C Tables 4.2.6.8 and 6.1.1.4'
N N 0.0061 0.0033 'International Tables Vol C Tables 4.2.6.8 and 6.1.1.4'
O O 0.0106 0.0060 'International Tables Vol C Tables 4.2.6.8 and 6.1.1.4'
S S 0.1246 0.1234 'International Tables Vol C Tables 4.2.6.8 and 6.1.1.4'

loop_
_geom_angle_atom_site_label_1
_geom_angle_atom_site_label_2
_geom_angle_atom_site_label_3
_geom_angle
_geom_angle_site_symmetry_1
_geom_angle_site_symmetry_3
_geom_angle_publ_flag
C10 S1 C9 88.08(7) . . ?
C9 N2 C10 108.06(13) . 2_575 ?
C4 N1 C3 118.67(16) . . ?
C4 N1 C5 120.57(14) . . ?
C5 N1 C3 120.76(16) . . ?
O1 C1 C2 115.36(15) . . ?
O2 C1 O1 126.00(15) . . ?
O2 C1 C2 118.64(16) . . ?
C4 C7 C8 119.93(16) . . ?
C13 C14 C12 120.11(15) 2_567 . ?
N2 C9 S1 116.69(10) . . ?
N2 C9 C8 122.02(14) . . ?
C8 C9 S1 121.28(12) . . ?
C7 C8 C9 119.47(14) . . ?
C6 C8 C7 118.10(14) . . ?
C6 C8 C9 122.42(14) . . ?
C3 C2 C1 112.57(14) . . ?
C2 C3 N1 111.40(15) . . ?
N2 C10 S1 132.82(12) 2_575 . ?
N2 C10 C10 117.95(17) 2_575 2_575 ?
C10 C10 S1 109.22(14) 2_575 . ?
N1 C4 C7 120.81(16) . . ?
C14 C13 C12 120.70(14) 2_567 . ?
C14 C12 C13 119.19(14) . . ?
C14 C12 C11 122.33(14) . . ?
C13 C12 C11 118.48(14) . . ?
O4 C11 C12 114.72(14) . . ?
O3 C11 O4 124.05(15) . . ?
O3 C11 C12 121.22(15) . . ?
N1 C5 C6 120.77(16) . . ?
C5 C6 C8 119.71(16) . . ?

loop_
_geom_bond_atom_site_label_1
_geom_bond_atom_site_label_2
_geom_bond_distance
_geom_bond_site_symmetry_2
_geom_bond_publ_flag
S1 C9 1.7425(15) . ?
S1 C10 1.7193(15) . ?
O4 C11 1.302(2) . ?
O1 C1 1.259(2) . ?
O2 C1 1.223(2) . ?
N2 C9 1.313(2) . ?
N2 C10 1.3549(18) 2_575 ?
N1 C3 1.4933(19) . ?
N1 C4 1.336(2) . ?
N1 C5 1.337(2) . ?
C1 C2 1.524(2) . ?
C7 C8 1.385(2) . ?
C7 C4 1.370(2) . ?
C14 C13 1.383(2) 2_567 ?
C14 C12 1.384(2) . ?
C9 C8 1.4691(19) . ?
C8 C6 1.384(2) . ?
C2 C3 1.490(2) . ?
C10 N2 1.3549(18) 2_575 ?
C10 C10 1.375(3) 2_575 ?
C13 C14 1.383(2) 2_567 ?
C13 C12 1.388(2) . ?
C12 C11 1.497(2) . ?
C11 O3 1.210(2) . ?
C5 C6 1.376(2) . ?
